data_1565967
loop_
_publ_author_name
'Wildner, Manfred'
'Zakharov, Boris A.'
'Bogdanov, Nikita E.'
'Talla, Dominik'
'Boldyreva, Elena V.'
'Miletich, Ronald'

_publ_section_title
;
 Crystallography relevant to Mars and Galilean icy moons: crystal behavior
 of kieserite-type monohydrate sulfates at extraterrestrial conditions
 down to 15 K
;
_journal_issue 2
_journal_name_full IUCrJ
_journal_page_first 194
_journal_page_last 203
_journal_paper_doi 10.1107/S2052252521012720
_journal_volume 9
_journal_year 2022
_chemical_formula_sum 'H2 Ni O5 S'
_chemical_formula_weight 172.79
_space_group_crystal_system monoclinic
_space_group_IT_number 15
_space_group_name_Hall '-C 2yc'
_space_group_name_H-M_alt 'C 1 2/c 1'
_atom_sites_solution_hydrogens difmap
_audit_creation_method SHELXL-2017/1
_cell_angle_alpha 90
_cell_angle_beta 117.776(10)
_cell_angle_gamma 90
_cell_formula_units_Z 4
_cell_length_a 6.8332(10)
_cell_length_b 7.6026(10)
_cell_length_c 7.4669(10)
_cell_measurement_temperature 313(2)
_cell_volume 343.21(9)
_computing_structure_refinement 'SHELXL-2017/1 (Sheldrick, 2017)'
_diffrn_ambient_temperature 313(2)
_diffrn_measured_fraction_theta_full 1.000
_diffrn_measured_fraction_theta_max 1.000
_diffrn_radiation_type MoK\a
_diffrn_radiation_wavelength 0.71073
_diffrn_reflns_av_R_equivalents 0.0247
_diffrn_reflns_av_unetI/netI 0.0115
_diffrn_reflns_Laue_measured_fraction_full 1.000
_diffrn_reflns_Laue_measured_fraction_max 1.000
_diffrn_reflns_limit_h_max 12
_diffrn_reflns_limit_h_min -12
_diffrn_reflns_limit_k_max 13
_diffrn_reflns_limit_k_min -13
_diffrn_reflns_limit_l_max 13
_diffrn_reflns_limit_l_min -13
_diffrn_reflns_number 10700
_diffrn_reflns_point_group_measured_fraction_full 1.000
_diffrn_reflns_point_group_measured_fraction_max 1.000
_diffrn_reflns_theta_full 25.242
_diffrn_reflns_theta_max 39.987
_diffrn_reflns_theta_min 4.286
_exptl_absorpt_coefficient_mu 6.137
_exptl_absorpt_correction_T_max 0.7482
_exptl_absorpt_correction_T_min 0.6299
_exptl_absorpt_correction_type multi-scan
_exptl_absorpt_process_details
;
 SADABS 2016/2: Krause, L., Herbst-Irmer, R., Sheldrick G.M. & Stalke D.,
 J. Appl. Cryst. 48 (2015) 3-10
;
_exptl_crystal_density_diffrn 3.344
_exptl_crystal_F_000 344
_refine_diff_density_max 0.709
_refine_diff_density_min -0.611
_refine_diff_density_rms 0.113
_refine_ls_extinction_coef 0.0267(14)
_refine_ls_extinction_expression Fc^*^=kFc[1+0.001xFc^2^\l^3^/sin(2\q)]^-1/4^
_refine_ls_extinction_method 'SHELXL-2017/1 (Sheldrick 2017)'
_refine_ls_goodness_of_fit_ref 1.133
_refine_ls_hydrogen_treatment refall
_refine_ls_matrix_type full
_refine_ls_number_parameters 40
_refine_ls_number_reflns 1068
_refine_ls_number_restraints 0
_refine_ls_restrained_S_all 1.133
_refine_ls_R_factor_all 0.0166
_refine_ls_R_factor_gt 0.0159
_refine_ls_shift/su_max 0.000
_refine_ls_shift/su_mean 0.000
_refine_ls_structure_factor_coef Fsqd
_refine_ls_weighting_details 'w=1/[\s^2^(Fo^2^)+(0.0210P)^2^+0.3300P] where P=(Fo^2^+2Fc^2^)/3'
_refine_ls_weighting_scheme calc
_refine_ls_wR_factor_gt 0.0416
_refine_ls_wR_factor_ref 0.0419
_reflns_Friedel_coverage 0.000
_reflns_number_gt 1034
_reflns_number_total 1068
_reflns_threshold_expression 'I > 2\s(I)'
_cod_data_source_file lt5044.cif
_cod_data_source_block NiSO4H2O_N2_313K
_cod_depositor_comments 'Adding full bibliography for 1565934--1565967.cif.'
_cod_original_sg_symbol_H-M 'C 2/c'
_cod_database_code 1565967
_shelx_shelxl_version_number 2017/1
_shelx_space_group_comment
;
The symmetry employed for this shelxl refinement is uniquely defined
by the following loop, which should always be used as a source of
symmetry information in preference to the above space-group names.
They are only intended as comments.
;

loop_
_space_group_symop_operation_xyz
'x, y, z'
'-x, y, -z+1/2'
'x+1/2, y+1/2, z'
'-x+1/2, y+1/2, -z+1/2'
'-x, -y, -z'
'x, -y, z-1/2'
'-x+1/2, -y+1/2, -z'
'x+1/2, -y+1/2, z-1/2'

loop_
_atom_site_label
_atom_site_type_symbol
_atom_site_fract_x
_atom_site_fract_y
_atom_site_fract_z
_atom_site_U_iso_or_equiv
_atom_site_adp_type
_atom_site_occupancy
_atom_site_site_symmetry_order
_atom_site_calc_flag
_atom_site_refinement_flags_posn
_atom_site_refinement_flags_adp
_atom_site_refinement_flags_occupancy
_atom_site_disorder_assembly
_atom_site_disorder_group
Ni Ni 0.000000 0.500000 0.000000 0.00653(5) Uani 1 2 d S . P . .
S S 0.000000 0.15651(3) 0.250000 0.00591(5) Uani 1 2 d S T P . .
O1 O 0.17290(10) 0.04625(10) 0.40317(10) 0.01253(11) Uani 1 1 d . . . . .
O2 O 0.10276(10) 0.26975(8) 0.15448(10) 0.01045(10) Uani 1 1 d . . . . .
O3 O 0.000000 0.63132(12) 0.250000 0.00908(13) Uani 1 2 d S T P . .
H H 0.107(3) 0.696(3) 0.294(3) 0.023(5) Uiso 1 1 d . . . . .

loop_
_atom_site_aniso_label
_atom_site_aniso_U_11
_atom_site_aniso_U_22
_atom_site_aniso_U_33
_atom_site_aniso_U_23
_atom_site_aniso_U_13
_atom_site_aniso_U_12
Ni 0.00586(6) 0.00709(7) 0.00627(6) 0.00029(3) 0.00251(5) -0.00018(4)
S 0.00440(9) 0.00604(9) 0.00675(9) 0.000 0.00215(7) 0.000
O1 0.0073(2) 0.0148(3) 0.0144(2) 0.0072(2) 0.00413(19) 0.00359(19)
O2 0.0100(2) 0.0096(2) 0.0141(2) 0.00425(17) 0.00752(19) 0.00137(17)
O3 0.0085(3) 0.0103(3) 0.0087(3) 0.000 0.0043(2) 0.000

loop_
_atom_type_symbol
_atom_type_description
_atom_type_scat_dispersion_real
_atom_type_scat_dispersion_imag
_atom_type_scat_source
O O 0.0106 0.0060 'International Tables Vol C Tables 4.2.6.8 and 6.1.1.4'
H H 0.0000 0.0000 'International Tables Vol C Tables 4.2.6.8 and 6.1.1.4'
S S 0.1246 0.1234 'International Tables Vol C Tables 4.2.6.8 and 6.1.1.4'
Ni Ni 0.3393 1.1124 'International Tables Vol C Tables 4.2.6.8 and 6.1.1.4'

loop_
_geom_angle_atom_site_label_1
_geom_angle_atom_site_label_2
_geom_angle_atom_site_label_3
_geom_angle
_geom_angle_site_symmetry_1
_geom_angle_site_symmetry_3
_geom_angle_publ_flag
O2 Ni O2 180.0 . 5_565 ?
O2 Ni O1 94.85(3) . 8_455 ?
O2 Ni O1 85.15(3) 5_565 8_455 ?
O2 Ni O1 85.15(3) . 4 ?
O2 Ni O1 94.85(3) 5_565 4 ?
O1 Ni O1 180.00(4) 8_455 4 ?
O2 Ni O3 87.27(3) . 5_565 ?
O2 Ni O3 92.73(3) 5_565 5_565 ?
O1 Ni O3 93.25(2) 8_455 5_565 ?
O1 Ni O3 86.75(2) 4 5_565 ?
O2 Ni O3 92.73(3) . . ?
O2 Ni O3 87.27(3) 5_565 . ?
O1 Ni O3 86.75(2) 8_455 . ?
O1 Ni O3 93.25(2) 4 . ?
O3 Ni O3 180.0 5_565 . ?
O2 Ni O2 98.361(14) . 4 ?
O2 Ni O2 81.638(15) 5_565 4 ?
O1 Ni O2 136.56(2) 8_455 4 ?
O1 Ni O2 43.44(2) 4 4 ?
O3 Ni O2 128.439(16) 5_565 4 ?
O3 Ni O2 51.561(16) . 4 ?
O2 Ni O2 81.639(15) . 8_455 ?
O2 Ni O2 98.361(15) 5_565 8_455 ?
O1 Ni O2 43.44(2) 8_455 8_455 ?
O1 Ni O2 136.56(2) 4 8_455 ?
O3 Ni O2 51.561(16) 5_565 8_455 ?
O3 Ni O2 128.439(16) . 8_455 ?
O2 Ni O2 180.0 4 8_455 ?
O2 Ni O2 43.58(2) . 2 ?
O2 Ni O2 136.42(2) 5_565 2 ?
O1 Ni O2 66.74(3) 8_455 2 ?
O1 Ni O2 113.26(3) 4 2 ?
O3 Ni O2 120.25(2) 5_565 2 ?
O3 Ni O2 59.75(3) . 2 ?
O2 Ni O2 96.124(19) 4 2 ?
O2 Ni O2 83.876(19) 8_455 2 ?
O2 Ni O2 136.42(2) . 6_565 ?
O2 Ni O2 43.58(2) 5_565 6_565 ?
O1 Ni O2 113.26(3) 8_455 6_565 ?
O1 Ni O2 66.74(3) 4 6_565 ?
O3 Ni O2 59.75(3) 5_565 6_565 ?
O3 Ni O2 120.25(3) . 6_565 ?
O2 Ni O2 83.876(19) 4 6_565 ?
O2 Ni O2 96.124(19) 8_455 6_565 ?
O2 Ni O2 180.000(18) 2 6_565 ?
O1 S O1 110.21(6) . 2 ?
O1 S O2 108.45(4) . . ?
O1 S O2 110.25(4) 2 . ?
O1 S O2 110.25(4) . 2 ?
O1 S O2 108.45(4) 2 2 ?
O2 S O2 109.22(5) . 2 ?
S O1 Ni 136.82(4) . 4_545 ?
S O1 O2 36.07(2) . . ?
Ni O1 O2 100.84(3) 4_545 . ?
S O1 O1 34.89(3) . 2 ?
Ni O1 O1 140.21(5) 4_545 2 ?
O2 O1 O1 60.62(3) . 2 ?
S O1 O2 35.16(2) . 2 ?
Ni O1 O2 145.03(4) 4_545 2 ?
O2 O1 O2 60.42(3) . 2 ?
O1 O1 O2 59.51(3) 2 2 ?
S O1 O2 128.34(4) . 4_545 ?
Ni O1 O2 47.41(2) 4_545 4_545 ?
O2 O1 O2 110.21(3) . 4_545 ?
O1 O1 O2 102.91(3) 2 4_545 ?
O2 O1 O2 162.22(4) 2 4_545 ?
S O1 O3 170.20(5) . 7_556 ?
Ni O1 O3 47.838(16) 4_545 7_556 ?
O2 O1 O3 146.00(3) . 7_556 ?
O1 O1 O3 150.60(2) 2 7_556 ?
O2 O1 O3 135.17(4) 2 7_556 ?
O2 O1 O3 61.46(2) 4_545 7_556 ?
S O1 O2 114.86(4) . 8_556 ?
Ni O1 O2 42.563(19) 4_545 8_556 ?
O2 O1 O2 86.44(3) . 8_556 ?
O1 O1 O2 146.97(3) 2 8_556 ?
O2 O1 O2 103.78(3) 2 8_556 ?
O2 O1 O2 89.98(3) 4_545 8_556 ?
O3 O1 O2 61.79(3) 7_556 8_556 ?
S O1 O3 92.97(3) . 3_545 ?
Ni O1 O3 44.462(17) 4_545 3_545 ?
O2 O1 O3 57.99(2) . 3_545 ?
O1 O1 O3 102.27(4) 2 3_545 ?
O2 O1 O3 115.75(3) 2 3_545 ?
O2 O1 O3 62.57(3) 4_545 3_545 ?
O3 O1 O3 92.30(2) 7_556 3_545 ?
O2 O1 O3 56.90(2) 8_556 3_545 ?
S O1 O2 126.66(4) . 6_556 ?
Ni O1 O2 95.81(3) 4_545 6_556 ?
O2 O1 O2 162.03(4) . 6_556 ?
O1 O1 O2 101.97(3) 2 6_556 ?
O2 O1 O2 108.21(3) 2 6_556 ?
O2 O1 O2 76.48(3) 4_545 6_556 ?
O3 O1 O2 51.96(2) 7_556 6_556 ?
O2 O1 O2 110.63(3) 8_556 6_556 ?
O3 O1 O2 135.95(3) 3_545 6_556 ?
S O1 O2 112.03(4) . 7_556 ?
Ni O1 O2 78.04(3) 4_545 7_556 ?
O2 O1 O2 108.23(3) . 7_556 ?
O1 O1 O2 139.32(3) 2 7_556 ?
O2 O1 O2 80.65(3) 2 7_556 ?
O2 O1 O2 117.13(3) 4_545 7_556 ?
O3 O1 O2 58.69(2) 7_556 7_556 ?
O2 O1 O2 45.54(2) 8_556 7_556 ?
O3 O1 O2 102.22(3) 3_545 7_556 ?
O2 O1 O2 81.73(2) 6_556 7_556 ?
S O1 O1 89.01(3) . 5_556 ?
Ni O1 O1 133.29(4) 4_545 5_556 ?
O2 O1 O1 123.63(4) . 5_556 ?
O1 O1 O1 80.41(4) 2 5_556 ?
O2 O1 O1 65.15(3) 2 5_556 ?
O2 O1 O1 117.45(4) 4_545 5_556 ?
O3 O1 O1 85.47(3) 7_556 5_556 ?
O2 O1 O1 120.52(4) 8_556 5_556 ?
O3 O1 O1 177.28(4) 3_545 5_556 ?
O2 O1 O1 43.06(2) 6_556 5_556 ?
O2 O1 O1 75.28(3) 7_556 5_556 ?
S O2 Ni 130.95(4) . . ?
S O2 O1 35.48(2) . . ?
Ni O2 O1 160.43(4) . . ?
S O2 O1 34.59(2) . 2 ?
Ni O2 O1 117.96(3) . 2 ?
O1 O2 O1 59.87(4) . 2 ?
S O2 O2 35.39(3) . 2 ?
Ni O2 O2 101.09(2) . 2 ?
O1 O2 O2 60.34(3) . 2 ?
O1 O2 O2 59.24(3) 2 2 ?
S O2 O3 106.93(4) . 3_545 ?
Ni O2 O3 121.90(3) . 3_545 ?
O1 O2 O3 72.73(3) . 3_545 ?
O1 O2 O3 112.29(4) 2 3_545 ?
O2 O2 O3 129.52(4) 2 3_545 ?
S O2 O1 160.02(4) . 4 ?
Ni O2 O1 47.44(2) . 4 ?
O1 O2 O1 137.62(3) . 4 ?
O1 O2 O1 162.22(4) 2 4 ?
O2 O2 O1 127.59(2) 2 4 ?
O3 O2 O1 76.85(3) 3_545 4 ?
S O2 O3 136.01(4) . 5_565 ?
Ni O2 O3 47.58(2) . 5_565 ?
O1 O2 O3 150.00(4) . 5_565 ?
O1 O2 O3 102.04(3) 2 5_565 ?
O2 O2 O3 134.11(4) 2 5_565 ?
O3 O2 O3 95.97(2) 3_545 5_565 ?
O1 O2 O3 60.99(2) 4 5_565 ?
S O2 O1 91.52(3) . 8_455 ?
Ni O2 O1 42.583(18) . 8_455 ?
O1 O2 O1 126.92(4) . 8_455 ?
O1 O2 O1 76.22(3) 2 8_455 ?
O2 O2 O1 72.58(3) 2 8_455 ?
O3 O2 O1 157.88(3) 3_545 8_455 ?
O1 O2 O1 90.02(3) 4 8_455 ?
O3 O2 O1 61.95(2) 5_565 8_455 ?
S O2 O3 101.60(3) . . ?
Ni O2 O3 44.739(16) . . ?
O1 O2 O3 116.72(3) . . ?
O1 O2 O3 115.83(3) 2 . ?
O2 O2 O3 66.210(14) 2 . ?
O3 O2 O3 128.03(3) 3_545 . ?
O1 O2 O3 63.06(2) 4 . ?
O3 O2 O3 92.32(2) 5_565 . ?
O1 O2 O3 56.758(18) 8_455 . ?
S O2 O1 94.55(3) . 6 ?
Ni O2 O1 114.69(3) . 6 ?
O1 O2 O1 83.81(2) . 6 ?
O1 O2 O1 71.79(3) 2 6 ?
O2 O2 O1 128.88(2) 2 6 ?
O3 O2 O1 56.94(2) 3_545 6 ?
O1 O2 O1 103.52(3) 4 6 ?
O3 O2 O1 67.12(3) 5_565 6 ?
O1 O2 O1 110.63(3) 8_455 6 ?
O3 O2 O1 159.41(3) . 6 ?
S O2 O1 82.29(3) . 7_556 ?
Ni O2 O1 94.64(3) . 7_556 ?
O1 O2 O1 71.77(3) . 7_556 ?
O1 O2 O1 116.33(3) 2 7_556 ?
O2 O2 O1 61.88(3) 2 7_556 ?
O3 O2 O1 87.64(2) 3_545 7_556 ?
O1 O2 O1 78.24(2) 4 7_556 ?
O3 O2 O1 136.77(3) 5_565 7_556 ?
O1 O2 O1 107.28(3) 8_455 7_556 ?
O3 O2 O1 54.182(17) . 7_556 ?
O1 O2 O1 142.03(3) 6 7_556 ?
Ni O3 Ni 123.72(4) . 2 ?
Ni O3 O2 111.518(18) . 3_455 ?
Ni O3 O2 90.210(15) 2 3_455 ?
Ni O3 O2 90.210(16) . 4 ?
Ni O3 O2 111.519(18) 2 4 ?
O2 O3 O2 133.75(5) 3_455 4 ?
Ni O3 O1 45.408(17) . 8_455 ?
Ni O3 O1 104.80(3) 2 8_455 ?
O2 O3 O1 71.10(2) 3_455 8_455 ?
O2 O3 O1 134.09(2) 4 8_455 ?
Ni O3 O1 104.80(3) . 7_556 ?
Ni O3 O1 45.408(17) 2 7_556 ?
O2 O3 O1 134.09(2) 3_455 7_556 ?
O2 O3 O1 71.10(2) 4 7_556 ?
O1 O3 O1 123.48(5) 8_455 7_556 ?
Ni O3 O2 162.35(3) . 6_566 ?
Ni O3 O2 45.151(16) 2 6_566 ?
O2 O3 O2 84.13(2) 3_455 6_566 ?
O2 O3 O2 84.03(2) 4 6_566 ?
O1 O3 O2 141.74(2) 8_455 6_566 ?
O1 O3 O2 57.55(2) 7_556 6_566 ?
Ni O3 O2 45.151(16) . 5_565 ?
Ni O3 O2 162.35(3) 2 5_565 ?
O2 O3 O2 84.03(2) 3_455 5_565 ?
O2 O3 O2 84.13(2) 4 5_565 ?
O1 O3 O2 57.55(2) 8_455 5_565 ?
O1 O3 O2 141.74(2) 7_556 5_565 ?
O2 O3 O2 149.55(4) 6_566 5_565 ?
Ni O3 O2 42.528(19) . . ?
Ni O3 O2 82.75(3) 2 . ?
O2 O3 O2 128.03(3) 3_455 . ?
O2 O3 O2 95.896(17) 4 . ?
O1 O3 O2 61.46(2) 8_455 . ?
O1 O3 O2 67.13(3) 7_556 . ?
O2 O3 O2 121.40(3) 6_566 . ?
O2 O3 O2 87.68(2) 5_565 . ?
Ni O3 O2 82.75(3) . 2 ?
Ni O3 O2 42.528(19) 2 2 ?
O2 O3 O2 95.896(17) 3_455 2 ?
O2 O3 O2 128.03(3) 4 2 ?
O1 O3 O2 67.13(3) 8_455 2 ?
O1 O3 O2 61.46(2) 7_556 2 ?
O2 O3 O2 87.68(2) 6_566 2 ?
O2 O3 O2 121.40(3) 5_565 2 ?
O2 O3 O2 47.58(3) . 2 ?
Ni O3 O1 122.52(3) . 3_455 ?
Ni O3 O1 42.292(14) 2 3_455 ?
O2 O3 O1 49.281(19) 3_455 3_455 ?
O2 O3 O1 145.16(2) 4 3_455 ?
O1 O3 O1 80.63(2) 8_455 3_455 ?
O1 O3 O1 87.70(2) 7_556 3_455 ?
O2 O3 O1 61.15(2) 6_566 3_455 ?
O2 O3 O1 126.52(2) 5_565 3_455 ?
O2 O3 O1 100.97(3) . 3_455 ?
O2 O3 O1 54.37(2) 2 3_455 ?
Ni O3 O1 42.292(14) . 4 ?
Ni O3 O1 122.52(3) 2 4 ?
O2 O3 O1 145.16(2) 3_455 4 ?
O2 O3 O1 49.280(19) 4 4 ?
O1 O3 O1 87.70(2) 8_455 4 ?
O1 O3 O1 80.63(2) 7_556 4 ?
O2 O3 O1 126.52(2) 6_566 4 ?
O2 O3 O1 61.15(2) 5_565 4 ?
O2 O3 O1 54.37(2) . 4 ?
O2 O3 O1 100.97(3) 2 4 ?
O1 O3 O1 155.25(4) 3_455 4 ?
Ni O3 H 105.8(14) . . ?
Ni O3 H 107.3(13) 2 . ?
O2 O3 H 118.6(13) 3_455 . ?
O2 O3 H 17.4(13) 4 . ?
O1 O3 H 146.2(14) 8_455 . ?
O1 O3 H 75.1(13) 7_556 . ?
O2 O3 H 71.4(14) 6_566 . ?
O2 O3 H 90.0(14) 5_565 . ?
O2 O3 H 112.6(13) . . ?
O2 O3 H 136.3(13) 2 . ?
O1 O3 H 131.4(14) 3_455 . ?
O1 O3 H 66.3(14) 4 . ?
Ni O3 H 107.3(13) . 2 ?
Ni O3 H 105.8(14) 2 2 ?
O2 O3 H 17.4(14) 3_455 2 ?
O2 O3 H 118.6(13) 4 2 ?
O1 O3 H 75.1(13) 8_455 2 ?
O1 O3 H 146.2(14) 7_556 2 ?
O2 O3 H 90.0(14) 6_566 2 ?
O2 O3 H 71.4(14) 5_565 2 ?
O2 O3 H 136.3(13) . 2 ?
O2 O3 H 112.6(13) 2 2 ?
O1 O3 H 66.3(14) 3_455 2 ?
O1 O3 H 131.4(14) 4 2 ?
H O3 H 105(3) . 2 ?

loop_
_geom_bond_atom_site_label_1
_geom_bond_atom_site_label_2
_geom_bond_distance
_geom_bond_site_symmetry_2
_geom_bond_publ_flag
Ni O2 2.0329(6) . ?
Ni O2 2.0329(6) 5_565 ?
Ni O1 2.0338(7) 8_455 ?
Ni O1 2.0338(7) 4 ?
Ni O3 2.1169(5) 5_565 ?
Ni O3 2.1169(5) . ?
Ni O2 3.4210(7) 4 ?
Ni O2 3.4210(7) 8_455 ?
Ni O2 3.4499(7) 2 ?
Ni O2 3.4499(7) 6_565 ?
S O1 1.4653(7) . ?
S O1 1.4654(7) 2 ?
S O2 1.4865(6) . ?
S O2 1.4865(6) 2 ?
O1 O2 2.3949(9) . ?
O1 O1 2.4038(13) 2 ?
O1 O2 2.4217(9) 2 ?
O1 O2 2.7512(10) 4_545 ?
O1 O3 2.8513(8) 7_556 ?
O1 O2 2.9948(10) 8_556 ?
O1 O3 3.0174(8) 3_545 ?
O1 O2 3.2188(10) 6_556 ?
O1 O2 3.2399(11) 7_556 ?
O1 O1 3.3694(14) 5_556 ?
O2 O2 2.4237(13) 2 ?
O2 O3 2.6796(8) 3_545 ?
O2 O3 2.8642(8) 5_565 ?
O2 O3 3.0041(11) . ?
O3 H 0.809(19) . ?
O3 H 0.809(19) 2 ?

loop_
_geom_hbond_atom_site_label_D
_geom_hbond_atom_site_label_H
_geom_hbond_atom_site_label_A
_geom_hbond_distance_DH
_geom_hbond_distance_HA
_geom_hbond_distance_DA
_geom_hbond_angle_DHA
_geom_hbond_site_symmetry_A
_geom_hbond_publ_flag
O3 H O2 0.809(19) 1.923(18) 2.6796(8) 155.3(19) 4 yes
